data_7234229
loop_
_publ_author_name
'Gayathri, Parthasarathy'
'Karthikeyan, Subramanian'
'Pannipara, Mehboobali'
'Al-Sehemi, Abdullah G.'
'Moon, Dohyun'
'Anthony, Savarimuthu Philip'

_publ_section_title
;
 Aggregation-enhanced emissive mechanofluorochromic carbazole-halogen
 positional isomers: tunable fluorescence via conformational polymorphism
 and crystallization-induced fluorescence switching
;
_journal_issue 43
_journal_name_full CrystEngComm
_journal_page_first 6604
_journal_paper_doi 10.1039/C9CE01227C
_journal_volume 21
_journal_year 2019
_chemical_formula_moiety 'C27 H17 Br N2'
_chemical_formula_sum 'C27 H17 Br N2'
_chemical_formula_weight 449.33
_space_group_crystal_system monoclinic
_space_group_IT_number 14
_space_group_name_Hall '-P 2ybc'
_space_group_name_H-M_alt 'P 1 21/c 1'
_symmetry_space_group_name_Hall '-P 2ybc'
_symmetry_space_group_name_H-M 'P 1 21/c 1'
_atom_sites_solution_hydrogens geom
_audit_creation_method SHELXL-2017/1
_audit_update_record
;
2019-08-03 deposited with the CCDC.    2019-09-26 downloaded from the CCDC.
;
_cell_angle_alpha 90
_cell_angle_beta 98.10(3)
_cell_angle_gamma 90
_cell_formula_units_Z 4
_cell_length_a 15.974(3)
_cell_length_b 15.801(3)
_cell_length_c 7.9960(16)
_cell_measurement_reflns_used 66411
_cell_measurement_temperature 100(2)
_cell_measurement_theta_max 33.679
_cell_measurement_theta_min 0.350
_cell_volume 1998.1(7)
_computing_cell_refinement '<i>HKL3000sm</i>(Otwinowski & Minor, 1997)'
_computing_data_collection '<i>PAL BL2D-SMDC Program</i>(Shin et. al, 2016)'
_computing_data_reduction '<i>HKL3000sm</i>(Otwinowski & Minor, 1997)'
_computing_molecular_graphics '<i>DIAMOND 4</i>(Putz & Brandenburg, 2014)'
_computing_publication_material '<i>enCifer 1.6</i>'
_computing_structure_refinement '<i>SHELXL-2017</i> (Sheldrick, 2015)'
_computing_structure_solution '<i>SHELXT-2014</i> (Sheldrick, 2015)'
_diffrn_ambient_temperature 100(2)
_diffrn_measured_fraction_theta_full 0.988
_diffrn_measured_fraction_theta_max 0.979
_diffrn_measurement_device_type 'ADSC Q210 CCD area detector'
_diffrn_measurement_method 'omega scan'
_diffrn_radiation_type synchrotron
_diffrn_radiation_wavelength 0.600
_diffrn_reflns_av_R_equivalents 0.0377
_diffrn_reflns_av_unetI/netI 0.0334
_diffrn_reflns_Laue_measured_fraction_full 0.988
_diffrn_reflns_Laue_measured_fraction_max 0.979
_diffrn_reflns_limit_h_max 22
_diffrn_reflns_limit_h_min -22
_diffrn_reflns_limit_k_max 21
_diffrn_reflns_limit_k_min -21
_diffrn_reflns_limit_l_max 11
_diffrn_reflns_limit_l_min -11
_diffrn_reflns_number 20887
_diffrn_reflns_point_group_measured_fraction_full 0.988
_diffrn_reflns_point_group_measured_fraction_max 0.979
_diffrn_reflns_theta_full 21.100
_diffrn_reflns_theta_max 24.996
_diffrn_reflns_theta_min 1.538
_diffrn_source 'PLSII 2D bending magnet'
_exptl_absorpt_coefficient_mu 1.334
_exptl_absorpt_correction_T_max 1.000
_exptl_absorpt_correction_T_min 0.890
_exptl_absorpt_correction_type empirical
_exptl_absorpt_process_details '<i>HKL3000sm Scalepack(Otwinowski & Minor, 1997)</i>'
_exptl_crystal_colour yellow
_exptl_crystal_density_diffrn 1.494
_exptl_crystal_description block
_exptl_crystal_F_000 912
_exptl_crystal_size_max 0.125
_exptl_crystal_size_mid 0.111
_exptl_crystal_size_min 0.094
_refine_diff_density_max 0.595
_refine_diff_density_min -1.168
_refine_diff_density_rms 0.091
_refine_ls_extinction_coef 0.0299(17)
_refine_ls_extinction_expression Fc^*^=kFc[1+0.001xFc^2^\l^3^/sin(2\q)]^-1/4^
_refine_ls_extinction_method 'SHELXL-2017/1 (Sheldrick 2017)'
_refine_ls_goodness_of_fit_ref 1.045
_refine_ls_hydrogen_treatment constr
_refine_ls_matrix_type full
_refine_ls_number_parameters 272
_refine_ls_number_reflns 5722
_refine_ls_number_restraints 0
_refine_ls_restrained_S_all 1.045
_refine_ls_R_factor_all 0.0421
_refine_ls_R_factor_gt 0.0337
_refine_ls_shift/su_max 0.002
_refine_ls_shift/su_mean 0.000
_refine_ls_structure_factor_coef Fsqd
_refine_ls_weighting_details 'w=1/[\s^2^(Fo^2^)+(0.0608P)^2^+0.2784P] where P=(Fo^2^+2Fc^2^)/3'
_refine_ls_weighting_scheme calc
_refine_ls_wR_factor_gt 0.0902
_refine_ls_wR_factor_ref 0.0936
_reflns_Friedel_coverage 0.000
_reflns_number_gt 4808
_reflns_number_total 5722
_reflns_threshold_expression 'I > 2\s(I)'
_cod_data_source_file c9ce01227c2.cif
_cod_data_source_block SPA208
_cod_depositor_comments 'Adding full bibliography for 7234221--7234231.cif.'
_cod_database_code 7234229
_shelx_shelxl_version_number 2017/1
_shelx_space_group_comment
;
The symmetry employed for this shelxl refinement is uniquely defined
by the following loop, which should always be used as a source of
symmetry information in preference to the above space-group names.
They are only intended as comments.
;
_shelx_estimated_absorpt_t_min 0.851
_shelx_estimated_absorpt_t_max 0.885

loop_
_space_group_symop_operation_xyz
'x, y, z'
'-x, y+1/2, -z+1/2'
'-x, -y, -z'
'x, -y-1/2, z-1/2'

loop_
_atom_site_label
_atom_site_type_symbol
_atom_site_fract_x
_atom_site_fract_y
_atom_site_fract_z
_atom_site_U_iso_or_equiv
_atom_site_adp_type
_atom_site_occupancy
_atom_site_site_symmetry_order
_atom_site_calc_flag
_atom_site_refinement_flags_posn
_atom_site_refinement_flags_adp
Br1 Br 0.84233(2) 0.57237(2) -0.21825(2) 0.01664(7) Uani 1 1 d . .
N1 N 0.24878(9) 0.62260(9) 0.34421(17) 0.0122(3) Uani 1 1 d . .
N2 N 0.53758(10) 0.88208(10) 0.1127(2) 0.0202(3) Uani 1 1 d . .
C1 C 0.24967(11) 0.59089(10) 0.5075(2) 0.0126(3) Uani 1 1 d . .
C2 C 0.31870(11) 0.57038(10) 0.6280(2) 0.0149(3) Uani 1 1 d . .
H2 H 0.375064 0.574019 0.603482 0.018 Uiso 1 1 calc R U
C3 C 0.30126(12) 0.54445(11) 0.7854(2) 0.0179(3) Uani 1 1 d . .
H3 H 0.346773 0.530040 0.870374 0.022 Uiso 1 1 calc R U
C4 C 0.21844(13) 0.53902(12) 0.8220(2) 0.0203(4) Uani 1 1 d . .
H4 H 0.208877 0.521161 0.931170 0.024 Uiso 1 1 calc R U
C5 C 0.15011(12) 0.55913(13) 0.7024(2) 0.0196(4) Uani 1 1 d . .
H5 H 0.093989 0.555128 0.728207 0.024 Uiso 1 1 calc R U
C6 C 0.16552(11) 0.58552(11) 0.5425(2) 0.0144(3) Uani 1 1 d . .
C7 C 0.11128(11) 0.61164(11) 0.3914(2) 0.0155(3) Uani 1 1 d . .
C8 C 0.02341(11) 0.61147(13) 0.3445(2) 0.0218(4) Uani 1 1 d . .
H8 H -0.013204 0.595281 0.422801 0.026 Uiso 1 1 calc R U
C9 C -0.00892(12) 0.63542(14) 0.1815(3) 0.0258(4) Uani 1 1 d . .
H9 H -0.068278 0.634027 0.146686 0.031 Uiso 1 1 calc R U
C10 C 0.04475(12) 0.66166(13) 0.0674(2) 0.0238(4) Uani 1 1 d . .
H10 H 0.020828 0.679221 -0.042677 0.029 Uiso 1 1 calc R U
C11 C 0.13198(12) 0.66269(12) 0.1108(2) 0.0183(3) Uani 1 1 d . .
H11 H 0.168086 0.680979 0.033140 0.022 Uiso 1 1 calc R U
C12 C 0.16450(10) 0.63573(11) 0.2733(2) 0.0139(3) Uani 1 1 d . .
C13 C 0.32056(10) 0.63227(11) 0.26057(19) 0.0111(3) Uani 1 1 d . .
C14 C 0.38020(11) 0.56794(10) 0.2658(2) 0.0127(3) Uani 1 1 d . .
H14 H 0.371656 0.516162 0.321355 0.015 Uiso 1 1 calc R U
C15 C 0.45244(11) 0.57949(10) 0.1895(2) 0.0129(3) Uani 1 1 d . .
H15 H 0.492866 0.535193 0.193066 0.015 Uiso 1 1 calc R U
C16 C 0.46648(10) 0.65544(10) 0.10741(19) 0.0122(3) Uani 1 1 d . .
C17 C 0.40373(10) 0.71808(11) 0.09739(19) 0.0134(3) Uani 1 1 d . .
H17 H 0.410547 0.768800 0.036949 0.016 Uiso 1 1 calc R U
C18 C 0.33190(10) 0.70715(10) 0.1743(2) 0.0136(3) Uani 1 1 d . .
H18 H 0.290493 0.750616 0.168254 0.016 Uiso 1 1 calc R U
C19 C 0.54586(11) 0.66503(11) 0.0381(2) 0.0139(3) Uani 1 1 d . .
H19 H 0.570347 0.614096 0.004534 0.017 Uiso 1 1 calc R U
C20 C 0.58916(10) 0.73680(10) 0.01541(19) 0.0118(3) Uani 1 1 d . .
C21 C 0.55890(10) 0.81709(11) 0.0676(2) 0.0146(3) Uani 1 1 d . .
C22 C 0.67120(10) 0.74008(10) -0.05238(19) 0.0119(3) Uani 1 1 d . .
C23 C 0.71197(10) 0.66596(11) -0.09378(19) 0.0129(3) Uani 1 1 d . .
H23 H 0.687335 0.612142 -0.079949 0.016 Uiso 1 1 calc R U
C24 C 0.78869(10) 0.67223(11) -0.15515(19) 0.0125(3) Uani 1 1 d . .
C25 C 0.82773(11) 0.74942(11) -0.1753(2) 0.0165(3) Uani 1 1 d . .
H25 H 0.880901 0.752077 -0.215333 0.020 Uiso 1 1 calc R U
C26 C 0.78674(12) 0.82250(12) -0.1351(2) 0.0179(3) Uani 1 1 d . .
H26 H 0.811890 0.876066 -0.148959 0.022 Uiso 1 1 calc R U
C27 C 0.70931(11) 0.81838(11) -0.0748(2) 0.0150(3) Uani 1 1 d . .
H27 H 0.682004 0.869110 -0.048568 0.018 Uiso 1 1 calc R U

loop_
_atom_site_aniso_label
_atom_site_aniso_U_11
_atom_site_aniso_U_22
_atom_site_aniso_U_33
_atom_site_aniso_U_23
_atom_site_aniso_U_13
_atom_site_aniso_U_12
Br1 0.01919(10) 0.01489(11) 0.01648(10) -0.00035(5) 0.00475(6) 0.00084(6)
N1 0.0120(6) 0.0130(7) 0.0111(6) 0.0019(5) 0.0002(5) 0.0000(5)
N2 0.0168(7) 0.0179(8) 0.0253(8) -0.0040(6) 0.0007(6) -0.0027(6)
C1 0.0170(8) 0.0100(7) 0.0107(7) -0.0011(5) 0.0020(6) -0.0017(5)
C2 0.0177(8) 0.0138(8) 0.0124(7) 0.0004(5) -0.0002(6) -0.0025(6)
C3 0.0281(9) 0.0124(8) 0.0124(7) 0.0009(6) 0.0001(6) 0.0005(7)
C4 0.0320(10) 0.0166(9) 0.0140(7) -0.0004(6) 0.0089(7) 0.0000(7)
C5 0.0241(9) 0.0181(9) 0.0185(8) -0.0039(6) 0.0097(7) -0.0024(6)
C6 0.0169(8) 0.0115(8) 0.0151(7) -0.0039(6) 0.0031(6) -0.0011(6)
C7 0.0149(7) 0.0156(9) 0.0161(7) -0.0050(6) 0.0022(6) 0.0016(6)
C8 0.0145(8) 0.0273(10) 0.0240(9) -0.0086(7) 0.0041(6) 0.0029(7)
C9 0.0142(8) 0.0344(11) 0.0272(9) -0.0121(8) -0.0019(7) 0.0093(7)
C10 0.0207(9) 0.0283(11) 0.0201(8) -0.0054(7) -0.0051(7) 0.0105(7)
C11 0.0183(8) 0.0201(9) 0.0159(8) -0.0011(6) 0.0000(6) 0.0056(6)
C12 0.0134(7) 0.0131(8) 0.0146(7) -0.0042(6) 0.0000(6) 0.0012(6)
C13 0.0128(7) 0.0120(8) 0.0081(6) -0.0004(5) -0.0003(5) -0.0016(5)
C14 0.0158(7) 0.0106(8) 0.0114(7) 0.0016(5) 0.0009(5) -0.0011(5)
C15 0.0145(7) 0.0118(8) 0.0120(7) 0.0007(5) 0.0007(5) 0.0001(5)
C16 0.0142(7) 0.0123(8) 0.0099(6) -0.0006(5) 0.0003(5) -0.0011(6)
C17 0.0165(7) 0.0109(8) 0.0121(7) 0.0031(5) 0.0001(6) -0.0019(6)
C18 0.0144(7) 0.0106(8) 0.0152(7) 0.0019(6) -0.0001(6) 0.0019(6)
C19 0.0169(8) 0.0138(8) 0.0111(7) 0.0014(5) 0.0026(6) 0.0000(6)
C20 0.0146(7) 0.0116(8) 0.0087(6) 0.0001(5) -0.0009(5) -0.0006(5)
C21 0.0126(7) 0.0169(8) 0.0134(7) 0.0001(6) -0.0014(6) -0.0033(6)
C22 0.0135(7) 0.0129(8) 0.0086(6) 0.0009(5) -0.0016(5) -0.0018(5)
C23 0.0152(7) 0.0127(8) 0.0106(6) 0.0006(5) 0.0007(5) -0.0021(6)
C24 0.0151(7) 0.0122(8) 0.0099(6) -0.0003(5) 0.0006(5) -0.0010(6)
C25 0.0171(8) 0.0162(9) 0.0164(7) 0.0028(6) 0.0032(6) -0.0040(6)
C26 0.0208(8) 0.0137(8) 0.0193(8) 0.0025(6) 0.0031(6) -0.0063(6)
C27 0.0187(8) 0.0115(8) 0.0145(7) 0.0003(6) 0.0009(6) -0.0010(6)

loop_
_atom_type_symbol
_atom_type_description
_atom_type_scat_dispersion_real
_atom_type_scat_dispersion_imag
_atom_type_scat_source
C C 0.0018 0.0011 'International Tables Vol C Tables 4.2.6.8 and 6.1.1.4'
H H 0.0000 0.0000 'International Tables Vol C Tables 4.2.6.8 and 6.1.1.4'
N N 0.0038 0.0023 'International Tables Vol C Tables 4.2.6.8 and 6.1.1.4'
Br Br 0.1086 1.8591 'International Tables Vol C Tables 4.2.6.8 and 6.1.1.4'

loop_
_geom_angle_atom_site_label_1
_geom_angle_atom_site_label_2
_geom_angle_atom_site_label_3
_geom_angle
C1 N1 C12 108.32(14)
C1 N1 C13 125.34(14)
C12 N1 C13 126.11(14)
N1 C1 C2 129.17(16)
N1 C1 C6 108.78(14)
C2 C1 C6 121.98(15)
C3 C2 C1 117.03(16)
C3 C2 H2 121.5
C1 C2 H2 121.5
C2 C3 C4 121.64(17)
C2 C3 H3 119.2
C4 C3 H3 119.2
C5 C4 C3 121.30(16)
C5 C4 H4 119.4
C3 C4 H4 119.4
C4 C5 C6 118.49(17)
C4 C5 H5 120.8
C6 C5 H5 120.8
C5 C6 C1 119.57(16)
C5 C6 C7 133.43(17)
C1 C6 C7 107.00(15)
C8 C7 C12 119.84(16)
C8 C7 C6 133.13(17)
C12 C7 C6 106.88(15)
C9 C8 C7 118.54(18)
C9 C8 H8 120.7
C7 C8 H8 120.7
C8 C9 C10 120.85(17)
C8 C9 H9 119.6
C10 C9 H9 119.6
C11 C10 C9 121.73(17)
C11 C10 H10 119.1
C9 C10 H10 119.1
C10 C11 C12 117.26(18)
C10 C11 H11 121.4
C12 C11 H11 121.4
C11 C12 N1 129.22(16)
C11 C12 C7 121.71(16)
N1 C12 C7 108.95(15)
C14 C13 C18 119.96(15)
C14 C13 N1 120.31(15)
C18 C13 N1 119.73(15)
C13 C14 C15 119.89(15)
C13 C14 H14 120.1
C15 C14 H14 120.1
C14 C15 C16 121.01(15)
C14 C15 H15 119.5
C16 C15 H15 119.5
C15 C16 C17 118.09(15)
C15 C16 C19 118.10(15)
C17 C16 C19 123.80(15)
C18 C17 C16 121.06(15)
C18 C17 H17 119.5
C16 C17 H17 119.5
C17 C18 C13 119.89(15)
C17 C18 H18 120.1
C13 C18 H18 120.1
C20 C19 C16 128.66(16)
C20 C19 H19 115.7
C16 C19 H19 115.7
C19 C20 C21 120.01(15)
C19 C20 C22 124.82(15)
C21 C20 C22 115.07(14)
N2 C21 C20 177.46(17)
C27 C22 C23 118.86(15)
C27 C22 C20 119.87(15)
C23 C22 C20 121.27(14)
C24 C23 C22 119.14(15)
C24 C23 H23 120.4
C22 C23 H23 120.4
C23 C24 C25 122.49(16)
C23 C24 Br1 119.31(12)
C25 C24 Br1 118.19(13)
C26 C25 C24 118.02(16)
C26 C25 H25 121.0
C24 C25 H25 121.0
C25 C26 C27 120.87(16)
C25 C26 H26 119.6
C27 C26 H26 119.6
C26 C27 C22 120.61(16)
C26 C27 H27 119.7
C22 C27 H27 119.7

loop_
_geom_bond_atom_site_label_1
_geom_bond_atom_site_label_2
_geom_bond_distance
Br1 C24 1.8974(17)
N1 C1 1.396(2)
N1 C12 1.401(2)
N1 C13 1.415(2)
N2 C21 1.156(2)
C1 C2 1.397(2)
C1 C6 1.414(2)
C2 C3 1.389(2)
C2 H2 0.9500
C3 C4 1.397(3)
C3 H3 0.9500
C4 C5 1.383(3)
C4 H4 0.9500
C5 C6 1.399(2)
C5 H5 0.9500
C6 C7 1.444(2)
C7 C8 1.401(2)
C7 C12 1.409(2)
C8 C9 1.386(3)
C8 H8 0.9500
C9 C10 1.400(3)
C9 H9 0.9500
C10 C11 1.388(3)
C10 H10 0.9500
C11 C12 1.396(2)
C11 H11 0.9500
C13 C14 1.390(2)
C13 C18 1.394(2)
C14 C15 1.391(2)
C14 H14 0.9500
C15 C16 1.401(2)
C15 H15 0.9500
C16 C17 1.403(2)
C16 C19 1.461(2)
C17 C18 1.387(2)
C17 H17 0.9500
C18 H18 0.9500
C19 C20 1.354(2)
C19 H19 0.9500
C20 C21 1.440(2)
C20 C22 1.488(2)
C22 C27 1.401(2)
C22 C23 1.402(2)
C23 C24 1.386(2)
C23 H23 0.9500
C24 C25 1.390(2)
C25 C26 1.387(3)
C25 H25 0.9500
C26 C27 1.391(2)
C26 H26 0.9500
C27 H27 0.9500

loop_
_geom_torsion_atom_site_label_1
_geom_torsion_atom_site_label_2
_geom_torsion_atom_site_label_3
_geom_torsion_atom_site_label_4
_geom_torsion
C12 N1 C1 C2 -178.13(17)
C13 N1 C1 C2 7.1(3)
C12 N1 C1 C6 -1.31(18)
C13 N1 C1 C6 -176.09(15)
N1 C1 C2 C3 176.29(16)
C6 C1 C2 C3 -0.2(2)
C1 C2 C3 C4 0.0(3)
C2 C3 C4 C5 0.2(3)
C3 C4 C5 C6 -0.2(3)
C4 C5 C6 C1 0.0(3)
C4 C5 C6 C7 -179.29(18)
N1 C1 C6 C5 -176.95(16)
C2 C1 C6 C5 0.1(3)
N1 C1 C6 C7 2.52(18)
C2 C1 C6 C7 179.61(15)
C5 C6 C7 C8 -8.0(3)
C1 C6 C7 C8 172.62(19)
C5 C6 C7 C12 176.61(19)
C1 C6 C7 C12 -2.76(19)
C12 C7 C8 C9 -0.1(3)
C6 C7 C8 C9 -175.01(19)
C7 C8 C9 C10 -1.9(3)
C8 C9 C10 C11 1.7(3)
C9 C10 C11 C12 0.5(3)
C10 C11 C12 N1 173.18(17)
C10 C11 C12 C7 -2.5(3)
C1 N1 C12 C11 -176.59(17)
C13 N1 C12 C11 -1.9(3)
C1 N1 C12 C7 -0.46(19)
C13 N1 C12 C7 174.27(15)
C8 C7 C12 C11 2.4(3)
C6 C7 C12 C11 178.48(16)
C8 C7 C12 N1 -174.11(16)
C6 C7 C12 N1 2.00(19)
C1 N1 C13 C14 44.9(2)
C12 N1 C13 C14 -128.98(17)
C1 N1 C13 C18 -134.35(17)
C12 N1 C13 C18 51.8(2)
C18 C13 C14 C15 2.1(2)
N1 C13 C14 C15 -177.17(14)
C13 C14 C15 C16 0.3(2)
C14 C15 C16 C17 -3.0(2)
C14 C15 C16 C19 176.68(15)
C15 C16 C17 C18 3.4(2)
C19 C16 C17 C18 -176.17(15)
C16 C17 C18 C13 -1.2(2)
C14 C13 C18 C17 -1.6(2)
N1 C13 C18 C17 177.65(14)
C15 C16 C19 C20 -151.39(17)
C17 C16 C19 C20 28.2(3)
C16 C19 C20 C21 2.1(3)
C16 C19 C20 C22 178.29(15)
C19 C20 C22 C27 178.28(15)
C21 C20 C22 C27 -5.4(2)
C19 C20 C22 C23 -2.1(2)
C21 C20 C22 C23 174.20(14)
C27 C22 C23 C24 0.2(2)
C20 C22 C23 C24 -179.44(14)
C22 C23 C24 C25 0.9(2)
C22 C23 C24 Br1 -177.97(11)
C23 C24 C25 C26 -1.3(2)
Br1 C24 C25 C26 177.58(13)
C24 C25 C26 C27 0.7(3)
C25 C26 C27 C22 0.4(3)
C23 C22 C27 C26 -0.8(2)
C20 C22 C27 C26 178.82(15)
